data_2002798
loop_
_publ_author_name
'Mueller-Buschbaum, Hk'
'Meyer, S'

_publ_section_title
;
Zur Kenntnis von Ba6 Pr2 Fe4 O15, Ba5 Sr Pr2 Fe4 O15 und Ba5 Ca Pr2 Fe4
O15
;
_journal_name_full
;
Zeitschrift fuer Anorganische und Allgemeine Chemie
;
_journal_page_first 200
_journal_page_last 204
_journal_paper_doi 10.1002/zaac.19976230133
_journal_volume 623
_journal_year 1997
_chemical_formula_structural 'Ba5 Sr Pr2 Fe4 O15'
_chemical_formula_sum 'Ba5 Fe4 O15 Pr2 Sr'
_chemical_name_systematic
;
Pentabarium strontium dipraseodymium tetrairon(III) oxide
;
_space_group_IT_number 186
_symmetry_cell_setting hexagonal
_symmetry_Int_Tables_number 186
_symmetry_space_group_name_Hall 'P 6c -2c'
_symmetry_space_group_name_H-M 'P 63 m c'
_cell_angle_alpha 90
_cell_angle_beta 90
_cell_angle_gamma 120
_cell_formula_units_Z 2
_cell_length_a 11.689(2)
_cell_length_b 11.689(2)
_cell_length_c 6.954(2)
_cell_volume 822.8
_refine_ls_R_factor_all 0.0457
_cod_database_code 2002798

loop_
_symmetry_equiv_pos_as_xyz
x,y,z
-y,x-y,z
y-x,-x,z
-y,-x,z
y-x,y,z
x,x-y,z
-x,-y,1/2+z
y,y-x,1/2+z
x-y,x,1/2+z
y,x,1/2+z
x-y,-y,1/2+z
-x,y-x,1/2+z

loop_
_atom_site_aniso_label
_atom_site_aniso_U_11
_atom_site_aniso_U_12
_atom_site_aniso_U_13
_atom_site_aniso_U_22
_atom_site_aniso_U_23
_atom_site_aniso_U_33
Ba1 0.0106(4) 0.0053(2) 0. 0.0106(4) 0. 0.0082(6)
Sr1 0.0106(4) 0.0053(2) 0. 0.0106(4) 0. 0.0082(6)
Ba2 0.01066(12) 0.0045(2) 0.00036(14) 0.01066(12) -0.00036(14) 0.0101(2)
Ba3 0.0134(3) 0.0067(2) 0. 0.0134(3) 0. 0.0066(4)
Ba4 0.01043(10) 0.00593(14) -0.00005(14) 0.01043(10) 0.00005(14) 0.0092(2)
Sr2 0.01043(10) 0.00593(14) -0.00005(14) 0.01043(10) 0.00005(14) 0.0092(2)
Pr1 0.01043(10) 0.00593(14) -0.00005(14) 0.01043(10) 0.00005(14) 0.0092(2)
Fe1 0.0064(7) 0.0032(3) 0. 0.0064(7) 0. 0.0045(10)
Fe2 0.0055(2) 0.0028(3) .0000(3) 0.0055(2) .0000(3) 0.0058(5)
O1 0.011(2) 0.001(2) -0.007(2) 0.012(2) -0.005(2) 0.017(3)
O2 0.0069(14) 0.001(2) -0.003(2) 0.0069(14) 0.003(2) 0.005(3)
O3 0.0133(12) 0.014(2) 0.001(2) 0.0133(12) -0.001(2) 0.012(3)
O4 0.015(2) 0.010(2) -0.004(2) 0.015(2) 0.004(2) 0.020(4)

loop_
_atom_site_label
_atom_site_type_symbol
_atom_site_symmetry_multiplicity
_atom_site_Wyckoff_symbol
_atom_site_fract_x
_atom_site_fract_y
_atom_site_fract_z
_atom_site_occupancy
_atom_site_attached_hydrogens
_atom_site_calc_flag
Ba1 Ba2+ 2 a 0. 0. -0.0048(3) 0.5 0 d
Sr1 Sr2+ 2 a 0. 0. -0.0048(3) 0.5 0 d
Ba2 Ba2+ 6 c 0.17203(4) 0.82797(4) 0.17002(11) 1. 0 d
Ba3 Ba2+ 2 b 0.3333 0.6667 0.4857(2) 1. 0 d
Ba4 Ba2+ 6 c 0.47806(3) 0.52194(3) 0.83263(12) 0.1667 0 d
Sr2 Sr2+ 6 c 0.47806(3) 0.52194(3) 0.83263(12) 0.1667 0 d
Pr1 Pr3+ 6 c 0.47806(3) 0.52194(3) 0.83263(12) 0.6667 0 d
Fe1 Fe3+ 2 b 0.3333 0.6667 0.0273(5) 1. 0 d
Fe2 Fe3+ 6 c 0.17624(8) 0.82376(8) 0.6660(3) 1. 0 d
O1 O2- 12 d 0.6721(7) 0.0623(7) 0.0311(12) 1. 0 d
O2 O2- 6 c 0.2479(4) 0.7521(4) 0.8475(13) 1. 0 d
O3 O2- 6 c 0.4153(3) 0.5847(3) 0.1740(16) 1. 0 d
O4 O2- 6 c 0.9087(5) 0.0913(5) 0.2727(16) 1. 0 d

loop_
_atom_type_symbol
_atom_type_oxidation_number
Ba2+ 2.000
Sr2+ 2.000
Pr3+ 3.000
Fe3+ 3.000
O2- -2.000
